data_7058469
loop_
_publ_author_name
'Novoa, N\'estor'
'Manzur, Carolina'
'Roisnel, Thierry'
'Dorcet, Vincent'
'Cabon, Nolwenn'
'Robin-Le Guen, Fran\,coise'
'Ledoux-Rak, Isabelle'
'Kahlal, Samia'
'Saillard, Jean-Yves'
'Carrillo, David'
'Hamon, Jean-Ren\'e'

_publ_section_title
;
 Redox-switching of ternary Ni(ii) and Cu(ii) complexes: synthesis,
 experimental and theoretical studies along with second-order nonlinear
 optical properties
;
_journal_issue 26
_journal_name_full 'New Journal of Chemistry'
_journal_page_first 10468
_journal_paper_doi 10.1039/C9NJ01774G
_journal_volume 43
_journal_year 2019
_chemical_compound_source 'synthesis as described'
_chemical_formula_moiety 'C86 H68 Cu2 Fe2 N4 O6'
_chemical_formula_sum 'C86 H68 Cu2 Fe2 N4 O6'
_chemical_formula_weight 1492.22
_space_group_crystal_system triclinic
_space_group_IT_number 2
_space_group_name_Hall '-P 1'
_space_group_name_H-M_alt 'P -1'
_symmetry_space_group_name_Hall '-P 1'
_symmetry_space_group_name_H-M 'P -1'
_atom_sites_solution_hydrogens geom
_audit_update_record
;
2019-03-08 deposited with the CCDC.    2019-06-10 downloaded from the CCDC.
;
_cell_angle_alpha 79.465(4)
_cell_angle_beta 75.558(4)
_cell_angle_gamma 77.413(5)
_cell_formula_units_Z 1
_cell_length_a 9.5840(7)
_cell_length_b 11.8007(9)
_cell_length_c 15.5930(15)
_cell_measurement_reflns_used 2529
_cell_measurement_temperature 150
_cell_measurement_theta_max 21.62
_cell_measurement_theta_min 2.59
_cell_measurement_wavelength 0.71073
_cell_volume 1651.3(2)
_computing_cell_refinement 'Bruker APEX2 (Bruker, 2014)'
_computing_data_collection 'Bruker APEX2 (Bruker, 2014)'
_computing_data_reduction 'Bruker APEX2 (Bruker, 2014)'
_computing_molecular_graphics 'SXGRAPH (Farrugia, 1999), Mercury (CSD, 2016)'
_computing_publication_material 'CRYSCALC (T. Roisnel, local program, 2019)'
_computing_structure_refinement 'SHELXL-2018_3 (Sheldrick, 2018)'
_computing_structure_solution 'SHELXT (Sheldrick, 2015)'
_diffrn_ambient_temperature 150
_diffrn_detector 'CCD plate'
_diffrn_measured_fraction_theta_full 0.997
_diffrn_measured_fraction_theta_max 0.990
_diffrn_measurement_device_type 'APEXII, Bruker-AXS'
_diffrn_measurement_method 'CCD rotation images, thin slices'
_diffrn_radiation_monochromator graphite
_diffrn_radiation_probe x-ray
_diffrn_radiation_source 'fine-focus sealed tube'
_diffrn_radiation_type MoK\a
_diffrn_radiation_wavelength 0.71073
_diffrn_reflns_av_R_equivalents 0.0743
_diffrn_reflns_av_unetI/netI 0.0957
_diffrn_reflns_limit_h_max 12
_diffrn_reflns_limit_h_min -12
_diffrn_reflns_limit_k_max 15
_diffrn_reflns_limit_k_min -15
_diffrn_reflns_limit_l_max 20
_diffrn_reflns_limit_l_min -20
_diffrn_reflns_number 22734
_diffrn_reflns_theta_full 25.242
_diffrn_reflns_theta_max 27.483
_diffrn_reflns_theta_min 3.047
_exptl_absorpt_coefficient_mu 1.129
_exptl_absorpt_correction_T_max 0.956
_exptl_absorpt_correction_T_min 0.824
_exptl_absorpt_correction_type multi-scan
_exptl_absorpt_process_details
;
  [Sheldrick, G.M. (2014). SADABS Bruker AXS Inc., Madison, Wisconsin, USA]
;
_exptl_crystal_colour brown
_exptl_crystal_density_diffrn 1.501
_exptl_crystal_description plate
_exptl_crystal_F_000 770
_exptl_crystal_size_max 0.200
_exptl_crystal_size_mid 0.140
_exptl_crystal_size_min 0.040
_refine_diff_density_max 0.446
_refine_diff_density_min -0.447
_refine_diff_density_rms 0.091
_refine_ls_extinction_method none
_refine_ls_goodness_of_fit_ref 1.006
_refine_ls_hydrogen_treatment constr
_refine_ls_matrix_type full
_refine_ls_number_parameters 452
_refine_ls_number_reflns 7511
_refine_ls_number_restraints 0
_refine_ls_restrained_S_all 1.006
_refine_ls_R_factor_all 0.0864
_refine_ls_R_factor_gt 0.0524
_refine_ls_shift/su_max 0.001
_refine_ls_shift/su_mean 0.000
_refine_ls_structure_factor_coef Fsqd
_refine_ls_weighting_details 'w=1/[\s^2^(Fo^2^)+(0.0394P)^2^] where P=(Fo^2^+2Fc^2^)/3'
_refine_ls_weighting_scheme calc
_refine_ls_wR_factor_gt 0.1017
_refine_ls_wR_factor_ref 0.1146
_reflns_Friedel_coverage 0.000
_reflns_number_gt 5094
_reflns_number_total 7511
_reflns_threshold_expression >2sigma(I)
_cod_data_source_file c9nj01774g2.cif
_cod_data_source_block NN218
_cod_depositor_comments 'Adding full bibliography for 7058466--7058469.cif.'
_cod_database_code 7058469

loop_
_space_group_symop_operation_xyz
'x, y, z'
'-x, -y, -z'

loop_
_atom_site_label
_atom_site_type_symbol
_atom_site_fract_x
_atom_site_fract_y
_atom_site_fract_z
_atom_site_U_iso_or_equiv
_atom_site_adp_type
_atom_site_occupancy
_atom_site_site_symmetry_order
_atom_site_calc_flag
_atom_site_refinement_flags_posn
_atom_site_refinement_flags_adp
Cu1 Cu 0.66044(4) 0.45210(3) 0.95801(3) 0.02061(12) Uani 1 1 d . .
Fe1 Fe 1.19785(5) 0.52510(4) 0.73261(3) 0.02089(13) Uani 1 1 d . .
O1 O 0.4869(2) 0.40133(18) 1.03700(15) 0.0238(5) Uani 1 1 d . .
O2 O 0.8289(2) 0.51424(18) 0.89686(14) 0.0222(5) Uani 1 1 d . .
O3 O 1.0262(2) 0.1180(2) 0.38563(15) 0.0267(5) Uani 1 1 d . .
N1 N 0.7584(3) 0.2961(2) 0.99896(17) 0.0197(6) Uani 1 1 d . .
N2 N 0.6352(3) 0.3866(2) 0.82540(18) 0.0259(7) Uani 1 1 d . .
C1 C 0.5068(3) 0.2847(3) 1.0584(2) 0.0198(7) Uani 1 1 d . .
C2 C 0.6542(3) 0.2222(3) 1.0385(2) 0.0217(7) Uani 1 1 d . .
C3 C 0.6764(4) 0.1002(3) 1.0487(2) 0.0269(8) Uani 1 1 d . .
H3 H 0.772825 0.057099 1.032390 0.032 Uiso 1 1 calc R U
C4 C 0.5603(4) 0.0404(3) 1.0823(2) 0.0336(9) Uani 1 1 d . .
H4 H 0.577654 -0.042831 1.089187 0.040 Uiso 1 1 calc R U
C5 C 0.4184(4) 0.1024(3) 1.1060(2) 0.0306(8) Uani 1 1 d . .
H5 H 0.339410 0.061412 1.130780 0.037 Uiso 1 1 calc R U
C6 C 0.3918(4) 0.2244(3) 1.0935(2) 0.0263(8) Uani 1 1 d . .
H6 H 0.294559 0.266374 1.108967 0.032 Uiso 1 1 calc R U
C7 C 0.9002(3) 0.2717(3) 0.9981(2) 0.0207(7) Uani 1 1 d . .
C8 C 0.9706(3) 0.1606(3) 1.0485(2) 0.0267(8) Uani 1 1 d . .
H8A H 0.901871 0.138894 1.104148 0.040 Uiso 1 1 calc R U
H8B H 1.059605 0.173770 1.062356 0.040 Uiso 1 1 calc R U
H8C H 0.996068 0.097124 1.011496 0.040 Uiso 1 1 calc R U
C9 C 0.9942(3) 0.3508(3) 0.9518(2) 0.0224(7) Uani 1 1 d . .
H9 H 1.094857 0.324693 0.952802 0.027 Uiso 1 1 calc R U
C10 C 0.9595(3) 0.4611(3) 0.9053(2) 0.0210(7) Uani 1 1 d . .
C11 C 1.0768(3) 0.5289(3) 0.8606(2) 0.0209(7) Uani 1 1 d . .
C12 C 1.2299(3) 0.4972(3) 0.8601(2) 0.0222(7) Uani 1 1 d . .
H12 H 1.276974 0.426259 0.888657 0.027 Uiso 1 1 calc R U
C13 C 1.2984(3) 0.5902(3) 0.8096(2) 0.0263(8) Uani 1 1 d . .
H13 H 1.399834 0.592681 0.798698 0.032 Uiso 1 1 calc R U
C14 C 1.1909(3) 0.6786(3) 0.7780(2) 0.0267(8) Uani 1 1 d . .
H14 H 1.207985 0.750548 0.742125 0.032 Uiso 1 1 calc R U
C15 C 1.0542(3) 0.6426(3) 0.8084(2) 0.0233(8) Uani 1 1 d . .
H15 H 0.963368 0.685622 0.796537 0.028 Uiso 1 1 calc R U
C16 C 1.2814(4) 0.3714(3) 0.6808(2) 0.0275(8) Uani 1 1 d . .
H16 H 1.325173 0.300569 0.711295 0.033 Uiso 1 1 calc R U
C17 C 1.1300(4) 0.4059(3) 0.6791(2) 0.0280(8) Uani 1 1 d . .
H17 H 1.055038 0.362042 0.707835 0.034 Uiso 1 1 calc R U
C18 C 1.1113(4) 0.5179(3) 0.6266(2) 0.0289(8) Uani 1 1 d . .
H18 H 1.021341 0.562384 0.614424 0.035 Uiso 1 1 calc R U
C19 C 1.2513(4) 0.5517(3) 0.5954(2) 0.0291(8) Uani 1 1 d . .
H19 H 1.271020 0.622464 0.558528 0.035 Uiso 1 1 calc R U
C20 C 1.3554(4) 0.4620(3) 0.6288(2) 0.0284(8) Uani 1 1 d . .
H20 H 1.457411 0.461833 0.618359 0.034 Uiso 1 1 calc R U
C21 C 0.5760(3) 0.2922(3) 0.8334(2) 0.0278(8) Uani 1 1 d . .
H21 H 0.518422 0.267672 0.890118 0.033 Uiso 1 1 calc R U
C22 C 0.5922(3) 0.2280(3) 0.7658(2) 0.0262(8) Uani 1 1 d . .
H22 H 0.545775 0.161812 0.776435 0.031 Uiso 1 1 calc R U
C23 C 0.6770(3) 0.2593(3) 0.6808(2) 0.0227(7) Uani 1 1 d . .
C24 C 0.7376(3) 0.3607(3) 0.6710(2) 0.0256(8) Uani 1 1 d . .
H24 H 0.793823 0.388751 0.614844 0.031 Uiso 1 1 calc R U
C25 C 0.7142(3) 0.4187(3) 0.7439(2) 0.0260(8) Uani 1 1 d . .
H25 H 0.757120 0.486356 0.735820 0.031 Uiso 1 1 calc R U
C26 C 0.6883(4) 0.1898(3) 0.6099(2) 0.0268(8) Uani 1 1 d . .
H26 H 0.605415 0.155677 0.613856 0.032 Uiso 1 1 calc R U
C27 C 0.8017(3) 0.1672(3) 0.5388(2) 0.0242(8) Uani 1 1 d . .
C28 C 0.7909(4) 0.0991(3) 0.4741(2) 0.0243(8) Uani 1 1 d . .
H28 H 0.704322 0.067632 0.483228 0.029 Uiso 1 1 calc R U
C29 C 0.8962(4) 0.0778(3) 0.4017(2) 0.0246(8) Uani 1 1 d . .
C30 C 1.0469(3) 0.1776(3) 0.4486(2) 0.0232(7) Uani 1 1 d . .
C31 C 0.9431(3) 0.2032(3) 0.5203(2) 0.0241(8) Uani 1 1 d . .
H31 H 0.962073 0.246201 0.560764 0.029 Uiso 1 1 calc R U
C32 C 0.8944(4) 0.0099(3) 0.3309(2) 0.0258(8) Uani 1 1 d . .
C33 C 0.7616(4) -0.0072(3) 0.3188(2) 0.0304(8) Uani 1 1 d . .
H33 H 0.672315 0.025751 0.355429 0.036 Uiso 1 1 calc R U
C34 C 0.7587(4) -0.0712(3) 0.2543(2) 0.0354(9) Uani 1 1 d . .
H34 H 0.667418 -0.081770 0.246419 0.043 Uiso 1 1 calc R U
C35 C 0.8867(4) -0.1200(3) 0.2011(2) 0.0364(9) Uani 1 1 d . .
H35 H 0.883317 -0.165569 0.157544 0.044 Uiso 1 1 calc R U
C36 C 1.0198(4) -0.1037(3) 0.2103(2) 0.0316(9) Uani 1 1 d . .
H36 H 1.108182 -0.137393 0.173216 0.038 Uiso 1 1 calc R U
C37 C 1.0235(4) -0.0369(3) 0.2748(2) 0.0291(8) Uani 1 1 d . .
H37 H 1.114767 -0.023296 0.280380 0.035 Uiso 1 1 calc R U
C38 C 1.1960(3) 0.2069(3) 0.4240(2) 0.0247(8) Uani 1 1 d . .
C39 C 1.2856(4) 0.1919(3) 0.3411(2) 0.0333(9) Uani 1 1 d . .
H39 H 1.252527 0.161010 0.299072 0.040 Uiso 1 1 calc R U
C40 C 1.4236(4) 0.2217(3) 0.3188(2) 0.0399(10) Uani 1 1 d . .
H40 H 1.484526 0.210928 0.261536 0.048 Uiso 1 1 calc R U
C41 C 1.4729(4) 0.2666(3) 0.3786(2) 0.0349(9) Uani 1 1 d . .
H41 H 1.567173 0.287536 0.362639 0.042 Uiso 1 1 calc R U
C42 C 1.3864(4) 0.2808(4) 0.4608(3) 0.0430(11) Uani 1 1 d . .
H42 H 1.421155 0.310691 0.502566 0.052 Uiso 1 1 calc R U
C43 C 1.2468(4) 0.2520(3) 0.4843(2) 0.0381(10) Uani 1 1 d . .
H43 H 1.186495 0.263273 0.541649 0.046 Uiso 1 1 calc R U

loop_
_atom_site_aniso_label
_atom_site_aniso_U_11
_atom_site_aniso_U_22
_atom_site_aniso_U_33
_atom_site_aniso_U_23
_atom_site_aniso_U_13
_atom_site_aniso_U_12
Cu1 0.0166(2) 0.0181(2) 0.0235(2) -0.00188(17) 0.00047(17) -0.00191(17)
Fe1 0.0176(2) 0.0224(3) 0.0220(3) -0.0046(2) -0.0016(2) -0.0039(2)
O1 0.0194(12) 0.0167(12) 0.0300(14) -0.0022(10) 0.0010(10) -0.0004(10)
O2 0.0168(11) 0.0218(12) 0.0250(13) -0.0012(10) -0.0023(10) -0.0018(10)
O3 0.0231(12) 0.0337(14) 0.0242(13) -0.0087(11) -0.0022(10) -0.0060(11)
N1 0.0206(14) 0.0158(14) 0.0218(15) -0.0048(12) -0.0003(12) -0.0045(12)
N2 0.0200(15) 0.0296(17) 0.0258(16) -0.0052(13) -0.0032(12) -0.0007(13)
C1 0.0247(17) 0.0165(17) 0.0172(17) -0.0039(13) -0.0019(14) -0.0033(14)
C2 0.0262(18) 0.0191(18) 0.0204(18) -0.0028(14) -0.0057(14) -0.0045(15)
C3 0.0252(18) 0.0209(19) 0.032(2) -0.0054(15) -0.0048(16) 0.0010(15)
C4 0.038(2) 0.0200(19) 0.042(2) -0.0029(17) -0.0074(18) -0.0068(17)
C5 0.035(2) 0.025(2) 0.033(2) -0.0020(16) -0.0029(17) -0.0138(17)
C6 0.0242(18) 0.030(2) 0.0220(18) -0.0031(15) 0.0010(15) -0.0060(16)
C7 0.0191(17) 0.0176(17) 0.0230(18) -0.0059(14) -0.0008(14) 0.0001(14)
C8 0.0268(18) 0.0210(19) 0.031(2) -0.0033(15) -0.0070(16) -0.0021(15)
C9 0.0150(16) 0.0233(18) 0.0269(19) -0.0061(15) -0.0015(14) -0.0004(14)
C10 0.0210(17) 0.0246(18) 0.0185(17) -0.0088(14) -0.0031(14) -0.0032(15)
C11 0.0185(17) 0.0226(18) 0.0209(17) -0.0102(14) 0.0002(14) -0.0015(14)
C12 0.0191(17) 0.0274(19) 0.0212(18) -0.0114(15) -0.0040(14) -0.0001(15)
C13 0.0160(17) 0.033(2) 0.030(2) -0.0094(16) -0.0006(15) -0.0063(15)
C14 0.0262(19) 0.0225(19) 0.028(2) -0.0068(15) 0.0046(15) -0.0052(15)
C15 0.0194(17) 0.0228(18) 0.0261(19) -0.0082(15) -0.0005(15) -0.0018(15)
C16 0.0294(19) 0.0234(19) 0.031(2) -0.0067(16) -0.0091(16) -0.0010(16)
C17 0.0274(19) 0.030(2) 0.028(2) -0.0064(16) -0.0052(16) -0.0077(16)
C18 0.0270(19) 0.030(2) 0.031(2) -0.0041(16) -0.0108(16) -0.0018(16)
C19 0.036(2) 0.031(2) 0.0199(19) -0.0021(16) -0.0042(16) -0.0064(17)
C20 0.0212(18) 0.035(2) 0.029(2) -0.0148(17) 0.0030(15) -0.0056(16)
C21 0.0176(17) 0.040(2) 0.0252(19) -0.0096(17) -0.0022(15) -0.0021(16)
C22 0.0197(17) 0.032(2) 0.027(2) -0.0036(16) -0.0037(15) -0.0070(16)
C23 0.0135(16) 0.030(2) 0.0238(18) -0.0078(15) -0.0026(14) 0.0001(14)
C24 0.0185(17) 0.031(2) 0.0243(19) -0.0057(16) -0.0012(14) -0.0021(15)
C25 0.0226(18) 0.0256(19) 0.030(2) -0.0070(16) -0.0047(15) -0.0028(15)
C26 0.0255(19) 0.029(2) 0.027(2) -0.0068(16) -0.0032(15) -0.0061(16)
C27 0.0242(18) 0.0222(18) 0.0235(19) -0.0006(15) -0.0047(15) -0.0017(15)
C28 0.0236(18) 0.0246(19) 0.0263(19) -0.0043(15) -0.0065(15) -0.0055(15)
C29 0.0261(18) 0.0216(18) 0.027(2) -0.0039(15) -0.0092(15) -0.0026(15)
C30 0.0230(18) 0.0240(19) 0.0234(18) -0.0050(15) -0.0074(15) -0.0015(15)
C31 0.0219(17) 0.0254(19) 0.0247(19) -0.0047(15) -0.0048(15) -0.0031(15)
C32 0.031(2) 0.0232(19) 0.0222(19) 0.0028(15) -0.0075(16) -0.0070(16)
C33 0.033(2) 0.031(2) 0.028(2) -0.0096(16) -0.0014(16) -0.0083(17)
C34 0.042(2) 0.037(2) 0.034(2) -0.0086(18) -0.0097(19) -0.0162(19)
C35 0.063(3) 0.025(2) 0.025(2) -0.0034(16) -0.0125(19) -0.011(2)
C36 0.041(2) 0.031(2) 0.0215(19) -0.0032(16) -0.0076(17) -0.0028(18)
C37 0.033(2) 0.030(2) 0.0232(19) -0.0018(16) -0.0099(16) -0.0026(17)
C38 0.0229(18) 0.0280(19) 0.0243(19) -0.0075(15) -0.0037(15) -0.0053(15)
C39 0.029(2) 0.051(3) 0.025(2) -0.0134(18) -0.0032(16) -0.0144(19)
C40 0.033(2) 0.060(3) 0.027(2) -0.011(2) 0.0050(17) -0.017(2)
C41 0.027(2) 0.046(2) 0.035(2) -0.0087(19) -0.0050(17) -0.0153(19)
C42 0.035(2) 0.064(3) 0.038(2) -0.027(2) -0.0007(19) -0.018(2)
C43 0.032(2) 0.057(3) 0.029(2) -0.0202(19) 0.0027(17) -0.017(2)

loop_
_atom_type_symbol
_atom_type_description
_atom_type_scat_dispersion_real
_atom_type_scat_dispersion_imag
_atom_type_scat_source
C C 0.0033 0.0016 'International Tables Vol C Tables 4.2.6.8 and 6.1.1.4'
H H 0.0000 0.0000 'International Tables Vol C Tables 4.2.6.8 and 6.1.1.4'
N N 0.0061 0.0033 'International Tables Vol C Tables 4.2.6.8 and 6.1.1.4'
O O 0.0106 0.0060 'International Tables Vol C Tables 4.2.6.8 and 6.1.1.4'
Fe Fe 0.3463 0.8444 'International Tables Vol C Tables 4.2.6.8 and 6.1.1.4'
Cu Cu 0.3201 1.2651 'International Tables Vol C Tables 4.2.6.8 and 6.1.1.4'

loop_
_geom_angle_atom_site_label_1
_geom_angle_atom_site_label_2
_geom_angle_atom_site_label_3
_geom_angle
_geom_angle_site_symmetry_1
_geom_angle_site_symmetry_3
O2 Cu1 O1 170.63(9) . .
O2 Cu1 N1 97.84(10) . .
O1 Cu1 N1 83.76(9) . .
O2 Cu1 O1 99.68(9) . 2_667
O1 Cu1 O1 76.79(9) . 2_667
N1 Cu1 O1 157.78(10) . 2_667
O2 Cu1 N2 92.69(9) . .
O1 Cu1 N2 96.52(9) . .
N1 Cu1 N2 91.24(10) . .
O1 Cu1 N2 101.46(9) 2_667 .
C16 Fe1 C15 158.20(13) . .
C16 Fe1 C12 106.97(13) . .
C15 Fe1 C12 68.91(13) . .
C16 Fe1 C14 159.83(13) . .
C15 Fe1 C14 40.30(12) . .
C12 Fe1 C14 68.17(13) . .
C16 Fe1 C11 121.67(13) . .
C15 Fe1 C11 41.24(12) . .
C12 Fe1 C11 40.98(12) . .
C14 Fe1 C11 68.38(12) . .
C16 Fe1 C20 40.81(13) . .
C15 Fe1 C20 159.56(13) . .
C12 Fe1 C20 122.02(13) . .
C14 Fe1 C20 123.82(13) . .
C11 Fe1 C20 157.87(14) . .
C16 Fe1 C18 68.44(14) . .
C15 Fe1 C18 107.65(14) . .
C12 Fe1 C18 159.84(13) . .
C14 Fe1 C18 122.87(14) . .
C11 Fe1 C18 123.39(13) . .
C20 Fe1 C18 68.19(14) . .
C16 Fe1 C13 123.44(13) . .
C15 Fe1 C13 68.14(13) . .
C12 Fe1 C13 40.40(12) . .
C14 Fe1 C13 40.32(13) . .
C11 Fe1 C13 68.32(12) . .
C20 Fe1 C13 107.94(13) . .
C18 Fe1 C13 158.45(13) . .
C16 Fe1 C17 40.77(13) . .
C15 Fe1 C17 122.31(13) . .
C12 Fe1 C17 123.17(13) . .
C14 Fe1 C17 158.30(14) . .
C11 Fe1 C17 107.02(13) . .
C20 Fe1 C17 68.47(13) . .
C18 Fe1 C17 40.64(13) . .
C13 Fe1 C17 159.63(14) . .
C16 Fe1 C19 68.23(14) . .
C15 Fe1 C19 123.70(14) . .
C12 Fe1 C19 157.69(13) . .
C14 Fe1 C19 108.39(14) . .
C11 Fe1 C19 160.23(13) . .
C20 Fe1 C19 40.19(13) . .
C18 Fe1 C19 40.69(13) . .
C13 Fe1 C19 122.71(13) . .
C17 Fe1 C19 68.35(13) . .
C1 O1 Cu1 111.77(19) . .
C1 O1 Cu1 144.5(2) . 2_667
Cu1 O1 Cu1 103.21(9) . 2_667
C10 O2 Cu1 122.03(19) . .
C29 O3 C30 117.9(3) . .
C7 N1 C2 126.9(3) . .
C7 N1 Cu1 122.3(2) . .
C2 N1 Cu1 110.31(19) . .
C21 N2 C25 115.6(3) . .
C21 N2 Cu1 119.5(2) . .
C25 N2 Cu1 122.2(2) . .
O1 C1 C6 122.8(3) . .
O1 C1 C2 116.8(3) . .
C6 C1 C2 120.3(3) . .
C3 C2 N1 128.1(3) . .
C3 C2 C1 117.9(3) . .
N1 C2 C1 113.4(3) . .
C4 C3 C2 121.3(3) . .
C4 C3 H3 119.4 . .
C2 C3 H3 119.4 . .
C3 C4 C5 119.9(3) . .
C3 C4 H4 120.0 . .
C5 C4 H4 120.0 . .
C4 C5 C6 120.3(3) . .
C4 C5 H5 119.9 . .
C6 C5 H5 119.9 . .
C1 C6 C5 120.1(3) . .
C1 C6 H6 119.9 . .
C5 C6 H6 119.9 . .
N1 C7 C9 121.3(3) . .
N1 C7 C8 122.6(3) . .
C9 C7 C8 116.0(3) . .
C7 C8 H8A 109.5 . .
C7 C8 H8B 109.5 . .
H8A C8 H8B 109.5 . .
C7 C8 H8C 109.5 . .
H8A C8 H8C 109.5 . .
H8B C8 H8C 109.5 . .
C10 C9 C7 128.9(3) . .
C10 C9 H9 115.6 . .
C7 C9 H9 115.6 . .
O2 C10 C9 125.7(3) . .
O2 C10 C11 114.5(3) . .
C9 C10 C11 119.8(3) . .
C12 C11 C15 107.2(3) . .
C12 C11 C10 128.2(3) . .
C15 C11 C10 124.6(3) . .
C12 C11 Fe1 69.41(17) . .
C15 C11 Fe1 69.24(18) . .
C10 C11 Fe1 126.6(2) . .
C13 C12 C11 107.9(3) . .
C13 C12 Fe1 69.99(19) . .
C11 C12 Fe1 69.61(18) . .
C13 C12 H12 126.1 . .
C11 C12 H12 126.1 . .
Fe1 C12 H12 125.9 . .
C14 C13 C12 108.4(3) . .
C14 C13 Fe1 69.67(19) . .
C12 C13 Fe1 69.61(18) . .
C14 C13 H13 125.8 . .
C12 C13 H13 125.8 . .
Fe1 C13 H13 126.5 . .
C15 C14 C13 108.8(3) . .
C15 C14 Fe1 69.78(18) . .
C13 C14 Fe1 70.00(19) . .
C15 C14 H14 125.6 . .
C13 C14 H14 125.6 . .
Fe1 C14 H14 126.2 . .
C14 C15 C11 107.7(3) . .
C14 C15 Fe1 69.92(19) . .
C11 C15 Fe1 69.53(18) . .
C14 C15 H15 126.2 . .
C11 C15 H15 126.2 . .
Fe1 C15 H15 125.9 . .
C17 C16 C20 107.9(3) . .
C17 C16 Fe1 69.91(19) . .
C20 C16 Fe1 69.84(19) . .
C17 C16 H16 126.0 . .
C20 C16 H16 126.0 . .
Fe1 C16 H16 125.8 . .
C18 C17 C16 107.7(3) . .
C18 C17 Fe1 69.68(19) . .
C16 C17 Fe1 69.31(19) . .
C18 C17 H17 126.1 . .
C16 C17 H17 126.1 . .
Fe1 C17 H17 126.4 . .
C17 C18 C19 108.0(3) . .
C17 C18 Fe1 69.68(19) . .
C19 C18 Fe1 69.85(18) . .
C17 C18 H18 126.0 . .
C19 C18 H18 126.0 . .
Fe1 C18 H18 126.0 . .
C20 C19 C18 108.2(3) . .
C20 C19 Fe1 69.65(19) . .
C18 C19 Fe1 69.46(19) . .
C20 C19 H19 125.9 . .
C18 C19 H19 125.9 . .
Fe1 C19 H19 126.5 . .
C19 C20 C16 108.3(3) . .
C19 C20 Fe1 70.16(19) . .
C16 C20 Fe1 69.35(19) . .
C19 C20 H20 125.9 . .
C16 C20 H20 125.9 . .
Fe1 C20 H20 126.2 . .
N2 C21 C22 124.6(3) . .
N2 C21 H21 117.7 . .
C22 C21 H21 117.7 . .
C21 C22 C23 120.3(3) . .
C21 C22 H22 119.8 . .
C23 C22 H22 119.8 . .
C22 C23 C24 115.6(3) . .
C22 C23 C26 118.5(3) . .
C24 C23 C26 125.9(3) . .
C25 C24 C23 119.1(3) . .
C25 C24 H24 120.4 . .
C23 C24 H24 120.4 . .
N2 C25 C24 124.8(3) . .
N2 C25 H25 117.6 . .
C24 C25 H25 117.6 . .
C27 C26 C23 128.9(3) . .
C27 C26 H26 115.6 . .
C23 C26 H26 115.6 . .
C26 C27 C28 120.8(3) . .
C26 C27 C31 126.4(3) . .
C28 C27 C31 112.8(3) . .
C29 C28 C27 123.3(3) . .
C29 C28 H28 118.3 . .
C27 C28 H28 118.3 . .
C28 C29 O3 121.4(3) . .
C28 C29 C32 127.3(3) . .
O3 C29 C32 111.4(3) . .
C31 C30 O3 122.4(3) . .
C31 C30 C38 126.8(3) . .
O3 C30 C38 110.8(3) . .
C30 C31 C27 122.0(3) . .
C30 C31 H31 119.0 . .
C27 C31 H31 119.0 . .
C37 C32 C33 118.6(3) . .
C37 C32 C29 121.4(3) . .
C33 C32 C29 120.1(3) . .
C34 C33 C32 120.6(3) . .
C34 C33 H33 119.7 . .
C32 C33 H33 119.7 . .
C33 C34 C35 120.5(3) . .
C33 C34 H34 119.8 . .
C35 C34 H34 119.8 . .
C34 C35 C36 120.6(3) . .
C34 C35 H35 119.7 . .
C36 C35 H35 119.7 . .
C35 C36 C37 119.2(4) . .
C35 C36 H36 120.4 . .
C37 C36 H36 120.4 . .
C32 C37 C36 120.5(3) . .
C32 C37 H37 119.8 . .
C36 C37 H37 119.8 . .
C39 C38 C43 118.8(3) . .
C39 C38 C30 121.1(3) . .
C43 C38 C30 120.1(3) . .
C38 C39 C40 120.3(3) . .
C38 C39 H39 119.9 . .
C40 C39 H39 119.9 . .
C41 C40 C39 120.6(3) . .
C41 C40 H40 119.7 . .
C39 C40 H40 119.7 . .
C42 C41 C40 119.8(3) . .
C42 C41 H41 120.1 . .
C40 C41 H41 120.1 . .
C41 C42 C43 120.5(3) . .
C41 C42 H42 119.7 . .
C43 C42 H42 119.7 . .
C38 C43 C42 120.0(3) . .
C38 C43 H43 120.0 . .
C42 C43 H43 120.0 . .

loop_
_geom_bond_atom_site_label_1
_geom_bond_atom_site_label_2
_geom_bond_distance
_geom_bond_site_symmetry_2
Cu1 O2 1.883(2) .
Cu1 O1 1.946(2) .
Cu1 N1 1.948(3) .
Cu1 O1 1.980(2) 2_667
Cu1 N2 2.418(3) .
Fe1 C16 2.040(3) .
Fe1 C15 2.042(3) .
Fe1 C12 2.043(3) .
Fe1 C14 2.044(3) .
Fe1 C11 2.046(3) .
Fe1 C20 2.046(3) .
Fe1 C18 2.048(3) .
Fe1 C13 2.048(3) .
Fe1 C17 2.048(3) .
Fe1 C19 2.053(3) .
O1 C1 1.339(4) .
O2 C10 1.299(4) .
O3 C29 1.378(4) .
O3 C30 1.381(4) .
N1 C7 1.323(4) .
N1 C2 1.419(4) .
N2 C21 1.329(4) .
N2 C25 1.342(4) .
C1 C6 1.385(4) .
C1 C2 1.431(4) .
C2 C3 1.394(4) .
C3 C4 1.388(4) .
C3 H3 0.9500 .
C4 C5 1.391(5) .
C4 H4 0.9500 .
C5 C6 1.391(5) .
C5 H5 0.9500 .
C6 H6 0.9500 .
C7 C9 1.414(4) .
C7 C8 1.515(4) .
C8 H8A 0.9800 .
C8 H8B 0.9800 .
C8 H8C 0.9800 .
C9 C10 1.385(4) .
C9 H9 0.9500 .
C10 C11 1.479(4) .
C11 C12 1.431(4) .
C11 C15 1.440(4) .
C12 C13 1.413(4) .
C12 H12 0.9500 .
C13 C14 1.410(4) .
C13 H13 0.9500 .
C14 C15 1.407(4) .
C14 H14 0.9500 .
C15 H15 0.9500 .
C16 C17 1.424(4) .
C16 C20 1.425(4) .
C16 H16 0.9500 .
C17 C18 1.422(5) .
C17 H17 0.9500 .
C18 C19 1.426(5) .
C18 H18 0.9500 .
C19 C20 1.408(5) .
C19 H19 0.9500 .
C20 H20 0.9500 .
C21 C22 1.367(5) .
C21 H21 0.9500 .
C22 C23 1.403(4) .
C22 H22 0.9500 .
C23 C24 1.408(4) .
C23 C26 1.464(4) .
C24 C25 1.379(5) .
C24 H24 0.9500 .
C25 H25 0.9500 .
C26 C27 1.364(4) .
C26 H26 0.9500 .
C27 C28 1.435(5) .
C27 C31 1.453(4) .
C28 C29 1.334(4) .
C28 H28 0.9500 .
C29 C32 1.483(5) .
C30 C31 1.330(4) .
C30 C38 1.484(4) .
C31 H31 0.9500 .
C32 C37 1.393(5) .
C32 C33 1.394(4) .
C33 C34 1.372(5) .
C33 H33 0.9500 .
C34 C35 1.373(5) .
C34 H34 0.9500 .
C35 C36 1.377(5) .
C35 H35 0.9500 .
C36 C37 1.398(5) .
C36 H36 0.9500 .
C37 H37 0.9500 .
C38 C39 1.380(4) .
C38 C43 1.389(5) .
C39 C40 1.386(5) .
C39 H39 0.9500 .
C40 C41 1.373(5) .
C40 H40 0.9500 .
C41 C42 1.359(5) .
C41 H41 0.9500 .
C42 C43 1.395(5) .
C42 H42 0.9500 .
C43 H43 0.9500 .

loop_
_geom_torsion_atom_site_label_1
_geom_torsion_atom_site_label_2
_geom_torsion_atom_site_label_3
_geom_torsion_atom_site_label_4
_geom_torsion
_geom_torsion_site_symmetry_1
N1 Cu1 O2 C10 -11.9(2) .
O1 Cu1 O2 C10 154.4(2) 2_667
N2 Cu1 O2 C10 -103.5(2) .
Cu1 O1 C1 C6 -162.6(3) .
Cu1 O1 C1 C6 6.6(6) 2_667
Cu1 O1 C1 C2 13.7(3) .
Cu1 O1 C1 C2 -177.1(2) 2_667
C7 N1 C2 C3 -31.2(5) .
Cu1 N1 C2 C3 156.6(3) .
C7 N1 C2 C1 157.7(3) .
Cu1 N1 C2 C1 -14.4(3) .
O1 C1 C2 C3 -171.5(3) .
C6 C1 C2 C3 5.0(5) .
O1 C1 C2 N1 0.6(4) .
C6 C1 C2 N1 177.0(3) .
N1 C2 C3 C4 -174.6(3) .
C1 C2 C3 C4 -3.8(5) .
C2 C3 C4 C5 0.4(5) .
C3 C4 C5 C6 2.0(5) .
O1 C1 C6 C5 173.5(3) .
C2 C1 C6 C5 -2.7(5) .
C4 C5 C6 C1 -0.8(5) .
C2 N1 C7 C9 176.4(3) .
Cu1 N1 C7 C9 -12.4(4) .
C2 N1 C7 C8 -5.7(5) .
Cu1 N1 C7 C8 165.6(2) .
N1 C7 C9 C10 2.4(5) .
C8 C7 C9 C10 -175.6(3) .
Cu1 O2 C10 C9 6.0(4) .
Cu1 O2 C10 C11 -173.36(19) .
C7 C9 C10 O2 1.3(6) .
C7 C9 C10 C11 -179.4(3) .
O2 C10 C11 C12 177.5(3) .
C9 C10 C11 C12 -1.9(5) .
O2 C10 C11 C15 -2.5(5) .
C9 C10 C11 C15 178.2(3) .
O2 C10 C11 Fe1 -91.0(3) .
C9 C10 C11 Fe1 89.6(4) .
C15 C11 C12 C13 0.7(4) .
C10 C11 C12 C13 -179.3(3) .
Fe1 C11 C12 C13 59.8(2) .
C15 C11 C12 Fe1 -59.1(2) .
C10 C11 C12 Fe1 120.9(3) .
C11 C12 C13 C14 -0.5(4) .
Fe1 C12 C13 C14 59.0(2) .
C11 C12 C13 Fe1 -59.5(2) .
C12 C13 C14 C15 0.2(4) .
Fe1 C13 C14 C15 59.2(2) .
C12 C13 C14 Fe1 -59.0(2) .
C13 C14 C15 C11 0.2(4) .
Fe1 C14 C15 C11 59.5(2) .
C13 C14 C15 Fe1 -59.3(2) .
C12 C11 C15 C14 -0.5(4) .
C10 C11 C15 C14 179.4(3) .
Fe1 C11 C15 C14 -59.8(2) .
C12 C11 C15 Fe1 59.2(2) .
C10 C11 C15 Fe1 -120.8(3) .
C20 C16 C17 C18 -0.4(4) .
Fe1 C16 C17 C18 59.3(2) .
C20 C16 C17 Fe1 -59.7(2) .
C16 C17 C18 C19 0.5(4) .
Fe1 C17 C18 C19 59.6(2) .
C16 C17 C18 Fe1 -59.1(2) .
C17 C18 C19 C20 -0.4(4) .
Fe1 C18 C19 C20 59.1(2) .
C17 C18 C19 Fe1 -59.5(2) .
C18 C19 C20 C16 0.1(4) .
Fe1 C19 C20 C16 59.1(2) .
C18 C19 C20 Fe1 -59.0(2) .
C17 C16 C20 C19 0.2(4) .
Fe1 C16 C20 C19 -59.6(2) .
C17 C16 C20 Fe1 59.8(2) .
C25 N2 C21 C22 0.7(5) .
Cu1 N2 C21 C22 -160.8(3) .
N2 C21 C22 C23 0.5(5) .
C21 C22 C23 C24 -1.8(5) .
C21 C22 C23 C26 -178.5(3) .
C22 C23 C24 C25 1.9(5) .
C26 C23 C24 C25 178.3(3) .
C21 N2 C25 C24 -0.6(5) .
Cu1 N2 C25 C24 160.4(3) .
C23 C24 C25 N2 -0.7(5) .
C22 C23 C26 C27 -149.4(3) .
C24 C23 C26 C27 34.3(6) .
C23 C26 C27 C28 -178.2(3) .
C23 C26 C27 C31 3.7(6) .
C26 C27 C28 C29 177.6(3) .
C31 C27 C28 C29 -4.0(5) .
C27 C28 C29 O3 1.8(5) .
C27 C28 C29 C32 -179.2(3) .
C30 O3 C29 C28 2.5(5) .
C30 O3 C29 C32 -176.7(3) .
C29 O3 C30 C31 -4.2(5) .
C29 O3 C30 C38 175.9(3) .
O3 C30 C31 C27 1.7(5) .
C38 C30 C31 C27 -178.4(3) .
C26 C27 C31 C30 -179.5(3) .
C28 C27 C31 C30 2.3(5) .
C28 C29 C32 C37 -159.9(4) .
O3 C29 C32 C37 19.2(4) .
C28 C29 C32 C33 20.8(5) .
O3 C29 C32 C33 -160.1(3) .
C37 C32 C33 C34 1.6(5) .
C29 C32 C33 C34 -179.1(3) .
C32 C33 C34 C35 0.4(6) .
C33 C34 C35 C36 -1.3(6) .
C34 C35 C36 C37 0.2(5) .
C33 C32 C37 C36 -2.7(5) .
C29 C32 C37 C36 178.0(3) .
C35 C36 C37 C32 1.8(5) .
C31 C30 C38 C39 -169.8(4) .
O3 C30 C38 C39 10.2(5) .
C31 C30 C38 C43 9.2(6) .
O3 C30 C38 C43 -170.9(3) .
C43 C38 C39 C40 -0.1(6) .
C30 C38 C39 C40 178.9(3) .
C38 C39 C40 C41 -0.1(6) .
C39 C40 C41 C42 0.7(6) .
C40 C41 C42 C43 -1.0(6) .
C39 C38 C43 C42 -0.3(6) .
C30 C38 C43 C42 -179.2(4) .
C41 C42 C43 C38 0.8(6) .
